data_4114061
loop_
_publ_author_name
'Jennifer A. Love'
'Melanie S. Sanford'
'Michael W. Day'
'Robert H. Grubbs'

_publ_section_title
;
 Synthesis, Structure, and Activity of Enhanced Initiators for Olefin
 Metathesis
;
_journal_name_full 'Journal of the American Chemical Society'
_journal_page_first 10103
_journal_page_last 10109
_journal_paper_doi 10.1021/ja027472t
_journal_volume 125
_journal_year 2003
_chemical_formula_sum 'C49 H47 Cl5 N2 P Ru'
_chemical_formula_weight 973.18
_chemical_name_systematic
; 
 ? 
;
_space_group_IT_number 14
_symmetry_cell_setting monoclinic
_symmetry_space_group_name_Hall '-P 2ybc'
_symmetry_space_group_name_H-M 'P 1 21/c 1'
_atom_sites_solution_hydrogens geom
_atom_sites_solution_primary direct
_atom_sites_solution_secondary difmap
_audit_creation_method SHELXL-97
_cell_angle_alpha 90.00
_cell_angle_beta 101.7540(10)
_cell_angle_gamma 90.00
_cell_formula_units_Z 4
_cell_length_a 12.9550(7)
_cell_length_b 13.7527(7)
_cell_length_c 25.7007(13)
_cell_measurement_reflns_used 21054
_cell_measurement_temperature 98(2)
_cell_measurement_theta_max 28.37
_cell_measurement_theta_min 2.18
_cell_volume 4483.0(4)
_computing_cell_refinement 'Bruker SMART v5.054'
_computing_data_collection 'Bruker SMART v5.054'
_computing_data_reduction 'Bruker SAINT v6.22'
_computing_molecular_graphics 'Bruker SHELXTL'
_computing_publication_material 'Bruker SHELXTL'
_computing_structure_refinement 'SHELXL-97 (Sheldrick, 1997)'
_computing_structure_solution 'SHELXS-97 (Sheldrick, 1990)'
_diffrn_ambient_temperature 98(2)
_diffrn_measured_fraction_theta_full 0.946
_diffrn_measured_fraction_theta_max 0.946
_diffrn_measurement_device_type 'Bruker SMART 1000'
_diffrn_measurement_method '\w scans at 7 \f settings'
_diffrn_radiation_monochromator graphite
_diffrn_radiation_source 'fine-focus sealed tube'
_diffrn_radiation_type MoK\a
_diffrn_radiation_wavelength 0.71073
_diffrn_reflns_av_R_equivalents 0.0974
_diffrn_reflns_av_sigmaI/netI 0.0717
_diffrn_reflns_limit_h_max 17
_diffrn_reflns_limit_h_min -17
_diffrn_reflns_limit_k_max 18
_diffrn_reflns_limit_k_min -18
_diffrn_reflns_limit_l_max 34
_diffrn_reflns_limit_l_min -34
_diffrn_reflns_number 102600
_diffrn_reflns_theta_full 28.49
_diffrn_reflns_theta_max 28.49
_diffrn_reflns_theta_min 1.61
_exptl_absorpt_coefficient_mu 0.720
_exptl_absorpt_correction_T_max 0.9486
_exptl_absorpt_correction_T_min 0.8189
_exptl_absorpt_correction_type none
_exptl_crystal_colour 'Dark brown'
_exptl_crystal_density_diffrn 1.442
_exptl_crystal_description Fragment
_exptl_crystal_F_000 1996
_exptl_crystal_size_max 0.29
_exptl_crystal_size_mid 0.18
_exptl_crystal_size_min 0.07
_refine_diff_density_max 2.173
_refine_diff_density_min -1.352
_refine_diff_density_rms 0.127
_refine_ls_extinction_method none
_refine_ls_goodness_of_fit_ref 1.869
_refine_ls_hydrogen_treatment Riding
_refine_ls_matrix_type 'Full matrix'
_refine_ls_number_parameters 529
_refine_ls_number_reflns 10763
_refine_ls_number_restraints 0
_refine_ls_restrained_S_all 1.869
_refine_ls_R_factor_all 0.0969
_refine_ls_R_factor_gt 0.0552
_refine_ls_shift/su_max 0.048
_refine_ls_shift/su_mean 0.000
_refine_ls_structure_factor_coef Fsqd
_refine_ls_weighting_details w=1/s^2^(Fo^2^)
_refine_ls_weighting_scheme sigma
_refine_ls_wR_factor_gt 0.0803
_refine_ls_wR_factor_ref 0.0839
_reflns_number_gt 7096
_reflns_number_total 10763
_reflns_threshold_expression >2sigma(I)
_cod_data_source_file ja027472tsi20030515_033334_2.cif
_cod_data_source_block 7
_cod_depositor_comments
;
The following automatic conversions were performed:

'_atom_sites_solution_primary' value 'direct methods' was changed to
'direct'.

'_atom_sites_solution_secondary' value 'Difference Fourier map' was
changed to 'difmap'.

'_atom_sites_solution_hydrogens' value 'Geometric positions' was
changed to 'geom'.

Automatic conversion script
Id: cif_fix_values 6452 2018-10-05 10:23:21Z andrius 
;
_cod_database_code 4114061

loop_
_symmetry_equiv_pos_as_xyz
'x, y, z'
'-x, y+1/2, -z+1/2'
'-x, -y, -z'
'x, -y-1/2, z-1/2'

loop_
_atom_site_label
_atom_site_type_symbol
_atom_site_fract_x
_atom_site_fract_y
_atom_site_fract_z
_atom_site_U_iso_or_equiv
_atom_site_adp_type
_atom_site_occupancy
_atom_site_symmetry_multiplicity
_atom_site_calc_flag
_atom_site_refinement_flags
Ru1 Ru 0.25895(2) 0.32023(2) 0.295232(11) 0.01536(8) Uani 1 1 d .
Cl1 Cl 0.10225(7) 0.40305(7) 0.30298(4) 0.0345(3) Uani 1 1 d .
Cl2 Cl 0.39370(8) 0.23586(7) 0.26305(4) 0.0358(3) Uani 1 1 d .
Cl3 Cl 0.23486(9) 0.65619(8) 0.06153(4) 0.0425(3) Uani 1 1 d .
Cl4 Cl 0.83307(7) 0.33389(8) 0.33807(4) 0.0359(3) Uani 1 1 d .
Cl5 Cl 0.33149(8) 0.82979(8) 0.43921(4) 0.0404(3) Uani 1 1 d .
P1 P 0.35655(7) 0.46672(7) 0.29018(4) 0.0154(2) Uani 1 1 d .
N1 N 0.1267(2) 0.1621(2) 0.23226(11) 0.0213(7) Uani 1 1 d .
N2 N 0.1824(2) 0.1128(2) 0.31349(11) 0.0230(7) Uani 1 1 d .
C1 C 0.3355(4) 0.3020(3) 0.36295(16) 0.0510(14) Uani 1 1 d .
H1 H 0.3900 0.2559 0.3627 0.061 Uiso 1 1 calc R
C2 C 0.3386(3) 0.3355(3) 0.41573(15) 0.0274(9) Uani 1 1 d .
C3 C 0.2485(4) 0.3738(3) 0.43148(18) 0.0477(13) Uani 1 1 d .
H3 H 0.1836 0.3769 0.4065 0.057 Uiso 1 1 calc R
C4 C 0.2533(4) 0.4071(3) 0.48284(18) 0.0516(13) Uani 1 1 d .
H4 H 0.1920 0.4310 0.4935 0.062 Uiso 1 1 calc R
C5 C 0.3513(4) 0.4046(3) 0.51898(19) 0.0542(14) Uani 1 1 d .
H5 H 0.3554 0.4286 0.5540 0.065 Uiso 1 1 calc R
C6 C 0.4418(5) 0.3680(3) 0.50500(17) 0.0566(15) Uani 1 1 d .
H6 H 0.5077 0.3687 0.5293 0.068 Uiso 1 1 calc R
C7 C 0.4320(4) 0.3299(3) 0.45321(18) 0.0511(13) Uani 1 1 d .
H7 H 0.4913 0.2993 0.4437 0.061 Uiso 1 1 calc R
C8 C 0.1786(3) 0.1898(3) 0.28075(13) 0.0187(8) Uani 1 1 d .
C9 C 0.1005(4) 0.0583(3) 0.22911(15) 0.0401(12) Uani 1 1 d .
H9A H 0.1442 0.0225 0.2081 0.048 Uiso 1 1 calc R
H9B H 0.0251 0.0480 0.2131 0.048 Uiso 1 1 calc R
C10 C 0.1256(3) 0.0272(3) 0.28716(14) 0.0317(10) Uani 1 1 d .
H10A H 0.0604 0.0143 0.3005 0.038 Uiso 1 1 calc R
H10B H 0.1707 -0.0316 0.2923 0.038 Uiso 1 1 calc R
C11 C 0.0916(3) 0.2233(3) 0.18720(13) 0.0197(8) Uani 1 1 d .
C12 C -0.0068(3) 0.2675(3) 0.18173(14) 0.0232(9) Uani 1 1 d .
C13 C -0.0423(3) 0.3261(3) 0.13769(14) 0.0266(9) Uani 1 1 d .
H13 H -0.1083 0.3582 0.1343 0.032 Uiso 1 1 calc R
C14 C 0.0161(3) 0.3392(3) 0.09839(14) 0.0276(10) Uani 1 1 d .
C15 C 0.1096(3) 0.2895(3) 0.10363(14) 0.0309(10) Uani 1 1 d .
H15 H 0.1490 0.2962 0.0765 0.037 Uiso 1 1 calc R
C16 C 0.1495(3) 0.2296(3) 0.14695(14) 0.0247(9) Uani 1 1 d .
C17 C -0.0753(3) 0.2507(3) 0.22144(15) 0.0366(11) Uani 1 1 d .
H17A H -0.1439 0.2818 0.2089 0.055 Uiso 1 1 calc R
H17B H -0.0414 0.2787 0.2557 0.055 Uiso 1 1 calc R
H17C H -0.0852 0.1807 0.2256 0.055 Uiso 1 1 calc R
C18 C -0.0237(3) 0.4027(3) 0.05085(15) 0.0449(13) Uani 1 1 d .
H18A H 0.0324 0.4472 0.0456 0.067 Uiso 1 1 calc R
H18B H -0.0844 0.4404 0.0568 0.067 Uiso 1 1 calc R
H18C H -0.0449 0.3620 0.0192 0.067 Uiso 1 1 calc R
C19 C 0.2460(3) 0.1686(3) 0.14627(15) 0.0451(12) Uani 1 1 d .
H19A H 0.2698 0.1383 0.1812 0.068 Uiso 1 1 calc R
H19B H 0.3022 0.2099 0.1381 0.068 Uiso 1 1 calc R
H19C H 0.2286 0.1179 0.1191 0.068 Uiso 1 1 calc R
C20 C 0.2223(3) 0.1112(2) 0.36999(13) 0.0197(9) Uani 1 1 d .
C21 C 0.1595(3) 0.1458(3) 0.40374(14) 0.0223(9) Uani 1 1 d .
C22 C 0.2004(3) 0.1441(3) 0.45796(14) 0.0246(9) Uani 1 1 d .
H22 H 0.1584 0.1679 0.4815 0.030 Uiso 1 1 calc R
C23 C 0.3001(3) 0.1089(3) 0.47909(14) 0.0230(9) Uani 1 1 d .
C24 C 0.3600(3) 0.0730(3) 0.44410(14) 0.0251(9) Uani 1 1 d .
H24 H 0.4288 0.0489 0.4580 0.030 Uiso 1 1 calc R
C25 C 0.3221(3) 0.0714(3) 0.38938(15) 0.0231(9) Uani 1 1 d .
C26 C 0.0516(3) 0.1866(3) 0.38205(14) 0.0304(9) Uani 1 1 d .
H26A H 0.0583 0.2475 0.3633 0.046 Uiso 1 1 calc R
H26B H 0.0155 0.1990 0.4114 0.046 Uiso 1 1 calc R
H26C H 0.0108 0.1397 0.3574 0.046 Uiso 1 1 calc R
C27 C 0.3444(3) 0.1108(3) 0.53766(14) 0.0328(10) Uani 1 1 d .
H27A H 0.4140 0.0798 0.5449 0.049 Uiso 1 1 calc R
H27B H 0.2972 0.0754 0.5563 0.049 Uiso 1 1 calc R
H27C H 0.3510 0.1783 0.5501 0.049 Uiso 1 1 calc R
C28 C 0.3856(3) 0.0269(3) 0.35288(15) 0.0347(11) Uani 1 1 d .
H28A H 0.3577 -0.0378 0.3419 0.052 Uiso 1 1 calc R
H28B H 0.4593 0.0213 0.3714 0.052 Uiso 1 1 calc R
H28C H 0.3812 0.0682 0.3214 0.052 Uiso 1 1 calc R
C29 C 0.3235(3) 0.5202(2) 0.22376(13) 0.0163(8) Uani 1 1 d .
C30 C 0.2301(3) 0.4942(3) 0.18953(13) 0.0233(9) Uani 1 1 d .
H30 H 0.1848 0.4475 0.2004 0.028 Uiso 1 1 calc R
C31 C 0.2027(3) 0.5360(3) 0.13963(15) 0.0288(10) Uani 1 1 d .
H31 H 0.1394 0.5176 0.1160 0.035 Uiso 1 1 calc R
C32 C 0.2678(3) 0.6039(3) 0.12475(14) 0.0248(9) Uani 1 1 d .
C33 C 0.3608(3) 0.6316(3) 0.15726(14) 0.0254(9) Uani 1 1 d .
H33 H 0.4053 0.6787 0.1461 0.030 Uiso 1 1 calc R
C34 C 0.3874(3) 0.5887(3) 0.20661(14) 0.0240(9) Uani 1 1 d .
H34 H 0.4516 0.6068 0.2296 0.029 Uiso 1 1 calc R
C35 C 0.4979(3) 0.4438(2) 0.30159(14) 0.0171(8) Uani 1 1 d .
C36 C 0.5471(3) 0.4126(2) 0.26140(14) 0.0213(9) Uani 1 1 d .
H36 H 0.5095 0.4140 0.2256 0.026 Uiso 1 1 calc R
C37 C 0.6496(3) 0.3795(3) 0.27258(15) 0.0256(9) Uani 1 1 d .
H37 H 0.6820 0.3576 0.2447 0.031 Uiso 1 1 calc R
C38 C 0.7049(3) 0.3782(3) 0.32437(15) 0.0228(9) Uani 1 1 d .
C39 C 0.6591(3) 0.4095(3) 0.36521(15) 0.0251(9) Uani 1 1 d .
H39 H 0.6978 0.4090 0.4008 0.030 Uiso 1 1 calc R
C40 C 0.5560(3) 0.4417(3) 0.35359(14) 0.0229(9) Uani 1 1 d .
H40 H 0.5239 0.4630 0.3817 0.027 Uiso 1 1 calc R
C41 C 0.3503(3) 0.5721(2) 0.33320(13) 0.0162(8) Uani 1 1 d .
C42 C 0.2726(3) 0.5779(3) 0.36287(14) 0.0224(9) Uani 1 1 d .
H42 H 0.2225 0.5269 0.3607 0.027 Uiso 1 1 calc R
C43 C 0.2667(3) 0.6565(3) 0.39563(14) 0.0276(10) Uani 1 1 d .
H43 H 0.2142 0.6589 0.4166 0.033 Uiso 1 1 calc R
C44 C 0.3379(3) 0.7310(3) 0.39741(14) 0.0260(9) Uani 1 1 d .
C45 C 0.4154(3) 0.7290(3) 0.36812(14) 0.0264(9) Uani 1 1 d .
H45 H 0.4635 0.7815 0.3695 0.032 Uiso 1 1 calc R
C46 C 0.4217(3) 0.6486(3) 0.33647(14) 0.0232(9) Uani 1 1 d .
H46 H 0.4760 0.6455 0.3166 0.028 Uiso 1 1 calc R
C51 C 1.0183(4) 0.5782(4) 0.4684(2) 0.0645(16) Uani 1 1 d .
H51 H 1.0309 0.6315 0.4470 0.077 Uiso 1 1 calc R
C52 C 0.9770(4) 0.4934(5) 0.4448(2) 0.0721(17) Uani 1 1 d .
H52 H 0.9608 0.4874 0.4071 0.087 Uiso 1 1 calc R
C53 C 0.9587(4) 0.4138(4) 0.4778(3) 0.0664(16) Uani 1 1 d .
H53 H 0.9301 0.3547 0.4619 0.080 Uiso 1 1 calc R

loop_
_atom_site_aniso_label
_atom_site_aniso_U_11
_atom_site_aniso_U_22
_atom_site_aniso_U_33
_atom_site_aniso_U_23
_atom_site_aniso_U_13
_atom_site_aniso_U_12
Ru1 0.01456(15) 0.01571(15) 0.01582(15) -0.00005(14) 0.00313(11) -0.00032(15)
Cl1 0.0172(5) 0.0271(6) 0.0609(7) -0.0126(5) 0.0119(5) 0.0007(4)
Cl2 0.0234(6) 0.0226(6) 0.0638(8) -0.0094(5) 0.0149(5) 0.0023(5)
Cl3 0.0577(8) 0.0457(7) 0.0198(5) 0.0076(5) -0.0022(5) 0.0028(6)
Cl4 0.0200(5) 0.0461(7) 0.0422(6) 0.0120(5) 0.0079(5) 0.0108(5)
Cl5 0.0487(7) 0.0322(6) 0.0424(6) -0.0185(5) 0.0140(5) -0.0054(6)
P1 0.0135(5) 0.0155(5) 0.0171(5) -0.0002(4) 0.0027(4) 0.0000(4)
N1 0.0301(19) 0.0186(18) 0.0156(16) -0.0013(13) 0.0052(14) -0.0077(15)
N2 0.029(2) 0.0170(17) 0.0221(18) -0.0004(14) 0.0042(15) -0.0050(15)
C1 0.086(4) 0.031(3) 0.036(3) 0.006(2) 0.013(3) -0.024(3)
C2 0.033(2) 0.023(2) 0.024(2) 0.0025(18) 0.0006(19) -0.006(2)
C3 0.057(3) 0.041(3) 0.048(3) 0.006(2) 0.018(3) 0.003(3)
C4 0.062(4) 0.050(3) 0.042(3) -0.009(3) 0.009(3) -0.001(3)
C5 0.073(4) 0.049(3) 0.035(3) -0.010(2) -0.001(3) -0.007(3)
C6 0.083(4) 0.056(3) 0.025(3) -0.005(2) -0.002(3) -0.005(3)
C7 0.055(3) 0.046(3) 0.048(3) 0.016(3) 0.001(2) -0.004(3)
C8 0.018(2) 0.018(2) 0.022(2) 0.0008(17) 0.0088(16) 0.0013(17)
C9 0.063(3) 0.022(2) 0.029(2) -0.0025(19) -0.004(2) -0.015(2)
C10 0.048(3) 0.018(2) 0.028(2) -0.0012(18) 0.005(2) -0.013(2)
C11 0.025(2) 0.019(2) 0.015(2) -0.0009(16) 0.0022(17) -0.0055(17)
C12 0.025(2) 0.027(2) 0.018(2) -0.0085(17) 0.0044(18) -0.0072(18)
C13 0.024(2) 0.028(2) 0.024(2) -0.0089(19) -0.0044(17) -0.002(2)
C14 0.033(2) 0.028(2) 0.018(2) -0.0002(17) -0.0050(18) -0.007(2)
C15 0.033(3) 0.042(3) 0.018(2) -0.0027(19) 0.0058(19) -0.007(2)
C16 0.022(2) 0.033(2) 0.017(2) -0.0039(18) 0.0004(17) -0.0039(19)
C17 0.032(3) 0.052(3) 0.027(2) -0.001(2) 0.008(2) -0.005(2)
C18 0.049(3) 0.045(3) 0.030(3) 0.006(2) -0.018(2) -0.011(2)
C19 0.036(3) 0.072(4) 0.028(2) -0.002(2) 0.009(2) 0.015(3)
C20 0.032(2) 0.0131(19) 0.0135(19) 0.0006(15) 0.0026(17) -0.0051(17)
C21 0.021(2) 0.020(2) 0.026(2) 0.0037(17) 0.0056(18) -0.0018(17)
C22 0.032(2) 0.024(2) 0.023(2) -0.0025(17) 0.0167(19) -0.0011(18)
C23 0.031(2) 0.019(2) 0.021(2) 0.0013(17) 0.0083(18) -0.0035(18)
C24 0.030(2) 0.020(2) 0.024(2) 0.0044(17) 0.0041(19) 0.0029(18)
C25 0.033(2) 0.015(2) 0.024(2) 0.0033(17) 0.0113(19) -0.0014(18)
C26 0.024(2) 0.038(2) 0.030(2) 0.000(2) 0.0081(18) -0.002(2)
C27 0.041(3) 0.035(3) 0.024(2) 0.0038(19) 0.009(2) 0.003(2)
C28 0.044(3) 0.032(3) 0.031(2) 0.005(2) 0.015(2) 0.015(2)
C29 0.015(2) 0.015(2) 0.019(2) 0.0006(16) 0.0058(16) 0.0017(16)
C30 0.024(2) 0.024(2) 0.021(2) -0.0021(17) 0.0025(18) -0.0032(18)
C31 0.027(2) 0.035(2) 0.021(2) -0.0022(19) -0.0027(18) -0.002(2)
C32 0.033(2) 0.024(2) 0.016(2) 0.0020(17) 0.0017(18) 0.0085(19)
C33 0.026(2) 0.026(2) 0.025(2) 0.0069(18) 0.0063(18) -0.0047(18)
C34 0.020(2) 0.027(2) 0.023(2) 0.0045(18) -0.0006(17) -0.0033(18)
C35 0.016(2) 0.0126(19) 0.024(2) 0.0018(16) 0.0067(17) -0.0006(16)
C36 0.019(2) 0.027(2) 0.018(2) 0.0054(17) 0.0047(17) 0.0052(18)
C37 0.026(2) 0.029(2) 0.025(2) 0.0037(18) 0.0149(19) 0.0056(19)
C38 0.016(2) 0.020(2) 0.033(2) 0.0069(18) 0.0089(18) 0.0003(17)
C39 0.018(2) 0.031(2) 0.024(2) 0.0006(18) -0.0015(18) 0.0021(18)
C40 0.021(2) 0.029(2) 0.020(2) -0.0048(17) 0.0067(17) -0.0013(18)
C41 0.016(2) 0.0140(19) 0.018(2) 0.0026(15) 0.0003(16) 0.0016(16)
C42 0.025(2) 0.017(2) 0.026(2) -0.0002(17) 0.0071(18) -0.0021(17)
C43 0.029(2) 0.026(2) 0.030(2) -0.0053(18) 0.0121(19) -0.0026(19)
C44 0.033(2) 0.020(2) 0.025(2) -0.0067(17) 0.0039(19) 0.0018(19)
C45 0.030(2) 0.021(2) 0.028(2) -0.0023(18) 0.0033(19) -0.0051(19)
C46 0.022(2) 0.024(2) 0.025(2) -0.0036(17) 0.0086(18) 0.0002(17)
C51 0.056(4) 0.059(4) 0.074(4) 0.019(3) 0.004(3) 0.007(3)
C52 0.071(4) 0.075(5) 0.058(4) -0.004(4) -0.014(3) 0.011(4)
C53 0.050(4) 0.063(4) 0.080(4) -0.014(4) -0.002(3) 0.002(3)

loop_
_atom_type_symbol
_atom_type_description
_atom_type_scat_dispersion_real
_atom_type_scat_dispersion_imag
_atom_type_scat_source
C C 0.0033 0.0016 'International Tables Vol C Tables 4.2.6.8 and 6.1.1.4'
H H 0.0000 0.0000 'International Tables Vol C Tables 4.2.6.8 and 6.1.1.4'
N N 0.0061 0.0033 'International Tables Vol C Tables 4.2.6.8 and 6.1.1.4'
P P 0.1023 0.0942 'International Tables Vol C Tables 4.2.6.8 and 6.1.1.4'
Cl Cl 0.1484 0.1585 'International Tables Vol C Tables 4.2.6.8 and 6.1.1.4'
Ru Ru -1.2594 0.8363 'International Tables Vol C Tables 4.2.6.8 and 6.1.1.4'

loop_
_geom_angle_atom_site_label_1
_geom_angle_atom_site_label_2
_geom_angle_atom_site_label_3
_geom_angle
_geom_angle_site_symmetry_1
_geom_angle_publ_flag
C1 Ru1 C8 101.94(15) . yes
C1 Ru1 Cl1 107.01(16) . yes
C8 Ru1 Cl1 91.35(9) . yes
C1 Ru1 Cl2 88.28(16) . yes
C8 Ru1 Cl2 83.84(9) . yes
Cl1 Ru1 Cl2 164.64(4) . yes
C1 Ru1 P1 88.68(12) . yes
C8 Ru1 P1 166.12(9) . yes
Cl1 Ru1 P1 94.07(3) . yes
Cl2 Ru1 P1 87.62(3) . yes
C35 P1 C29 104.87(16) . ?
C35 P1 C41 101.89(16) . ?
C29 P1 C41 102.38(15) . ?
C35 P1 Ru1 111.72(11) . ?
C29 P1 Ru1 111.28(12) . ?
C41 P1 Ru1 122.87(12) . ?
C8 N1 C11 126.9(3) . ?
C8 N1 C9 113.2(3) . ?
C11 N1 C9 119.8(3) . ?
C8 N2 C20 127.0(3) . ?
C8 N2 C10 112.9(3) . ?
C20 N2 C10 119.6(3) . ?
C2 C1 Ru1 139.7(4) . ?
C2 C1 H1 110.2 . ?
Ru1 C1 H1 110.2 . ?
C7 C2 C3 118.5(4) . ?
C7 C2 C1 119.6(4) . ?
C3 C2 C1 121.9(4) . ?
C4 C3 C2 121.1(5) . ?
C4 C3 H3 119.5 . ?
C2 C3 H3 119.5 . ?
C3 C4 C5 118.6(5) . ?
C3 C4 H4 120.7 . ?
C5 C4 H4 120.7 . ?
C6 C5 C4 122.1(5) . ?
C6 C5 H5 118.9 . ?
C4 C5 H5 118.9 . ?
C5 C6 C7 117.4(5) . ?
C5 C6 H6 121.3 . ?
C7 C6 H6 121.3 . ?
C2 C7 C6 122.2(5) . ?
C2 C7 H7 118.9 . ?
C6 C7 H7 118.9 . ?
N1 C8 N2 107.7(3) . ?
N1 C8 Ru1 123.4(2) . ?
N2 C8 Ru1 128.0(2) . ?
N1 C9 C10 102.7(3) . ?
N1 C9 H9A 111.2 . ?
C10 C9 H9A 111.2 . ?
N1 C9 H9B 111.2 . ?
C10 C9 H9B 111.2 . ?
H9A C9 H9B 109.1 . ?
N2 C10 C9 102.2(3) . ?
N2 C10 H10A 111.3 . ?
C9 C10 H10A 111.3 . ?
N2 C10 H10B 111.3 . ?
C9 C10 H10B 111.3 . ?
H10A C10 H10B 109.2 . ?
C12 C11 C16 121.1(3) . ?
C12 C11 N1 118.2(3) . ?
C16 C11 N1 120.3(3) . ?
C13 C12 C11 118.7(3) . ?
C13 C12 C17 120.0(3) . ?
C11 C12 C17 121.3(3) . ?
C12 C13 C14 121.8(4) . ?
C12 C13 H13 119.1 . ?
C14 C13 H13 119.1 . ?
C15 C14 C13 117.6(4) . ?
C15 C14 C18 121.2(4) . ?
C13 C14 C18 121.2(4) . ?
C14 C15 C16 123.2(4) . ?
C14 C15 H15 118.4 . ?
C16 C15 H15 118.4 . ?
C11 C16 C15 117.3(4) . ?
C11 C16 C19 123.0(3) . ?
C15 C16 C19 119.5(3) . ?
C12 C17 H17A 109.5 . ?
C12 C17 H17B 109.5 . ?
H17A C17 H17B 109.5 . ?
C12 C17 H17C 109.5 . ?
H17A C17 H17C 109.5 . ?
H17B C17 H17C 109.5 . ?
C14 C18 H18A 109.5 . ?
C14 C18 H18B 109.5 . ?
H18A C18 H18B 109.5 . ?
C14 C18 H18C 109.5 . ?
H18A C18 H18C 109.5 . ?
H18B C18 H18C 109.5 . ?
C16 C19 H19A 109.5 . ?
C16 C19 H19B 109.5 . ?
H19A C19 H19B 109.5 . ?
C16 C19 H19C 109.5 . ?
H19A C19 H19C 109.5 . ?
H19B C19 H19C 109.5 . ?
C21 C20 C25 121.9(3) . ?
C21 C20 N2 119.3(3) . ?
C25 C20 N2 118.8(3) . ?
C20 C21 C22 118.0(3) . ?
C20 C21 C26 121.0(3) . ?
C22 C21 C26 121.0(3) . ?
C23 C22 C21 122.4(3) . ?
C23 C22 H22 118.8 . ?
C21 C22 H22 118.8 . ?
C22 C23 C24 118.0(3) . ?
C22 C23 C27 121.6(3) . ?
C24 C23 C27 120.4(3) . ?
C23 C24 C25 122.0(4) . ?
C23 C24 H24 119.0 . ?
C25 C24 H24 119.0 . ?
C24 C25 C20 117.6(3) . ?
C24 C25 C28 120.9(3) . ?
C20 C25 C28 121.5(3) . ?
C21 C26 H26A 109.5 . ?
C21 C26 H26B 109.5 . ?
H26A C26 H26B 109.5 . ?
C21 C26 H26C 109.5 . ?
H26A C26 H26C 109.5 . ?
H26B C26 H26C 109.5 . ?
C23 C27 H27A 109.5 . ?
C23 C27 H27B 109.5 . ?
H27A C27 H27B 109.5 . ?
C23 C27 H27C 109.5 . ?
H27A C27 H27C 109.5 . ?
H27B C27 H27C 109.5 . ?
C25 C28 H28A 109.5 . ?
C25 C28 H28B 109.5 . ?
H28A C28 H28B 109.5 . ?
C25 C28 H28C 109.5 . ?
H28A C28 H28C 109.5 . ?
H28B C28 H28C 109.5 . ?
C34 C29 C30 118.2(3) . ?
C34 C29 P1 122.0(3) . ?
C30 C29 P1 119.7(3) . ?
C31 C30 C29 120.4(4) . ?
C31 C30 H30 119.8 . ?
C29 C30 H30 119.8 . ?
C32 C31 C30 119.2(4) . ?
C32 C31 H31 120.4 . ?
C30 C31 H31 120.4 . ?
C31 C32 C33 122.3(3) . ?
C31 C32 Cl3 119.6(3) . ?
C33 C32 Cl3 118.0(3) . ?
C32 C33 C34 117.8(3) . ?
C32 C33 H33 121.1 . ?
C34 C33 H33 121.1 . ?
C33 C34 C29 122.1(3) . ?
C33 C34 H34 119.0 . ?
C29 C34 H34 119.0 . ?
C36 C35 C40 117.8(3) . ?
C36 C35 P1 122.2(3) . ?
C40 C35 P1 119.1(3) . ?
C37 C36 C35 121.1(3) . ?
C37 C36 H36 119.5 . ?
C35 C36 H36 119.5 . ?
C38 C37 C36 119.7(3) . ?
C38 C37 H37 120.1 . ?
C36 C37 H37 120.1 . ?
C37 C38 C39 120.9(3) . ?
C37 C38 Cl4 119.2(3) . ?
C39 C38 Cl4 119.9(3) . ?
C38 C39 C40 118.9(3) . ?
C38 C39 H39 120.5 . ?
C40 C39 H39 120.5 . ?
C39 C40 C35 121.6(3) . ?
C39 C40 H40 119.2 . ?
C35 C40 H40 119.2 . ?
C42 C41 C46 118.2(3) . ?
C42 C41 P1 120.3(3) . ?
C46 C41 P1 121.5(3) . ?
C43 C42 C41 121.2(3) . ?
C43 C42 H42 119.4 . ?
C41 C42 H42 119.4 . ?
C44 C43 C42 118.9(4) . ?
C44 C43 H43 120.5 . ?
C42 C43 H43 120.5 . ?
C45 C44 C43 121.9(3) . ?
C45 C44 Cl5 119.0(3) . ?
C43 C44 Cl5 119.1(3) . ?
C44 C45 C46 118.4(4) . ?
C44 C45 H45 120.8 . ?
C46 C45 H45 120.8 . ?
C45 C46 C41 121.3(3) . ?
C45 C46 H46 119.3 . ?
C41 C46 H46 119.3 . ?
C53 C51 C52 120.3(5) 3_766 ?
C53 C51 H51 119.8 3_766 ?
C52 C51 H51 119.8 . ?
C51 C52 C53 118.9(5) . ?
C51 C52 H52 120.6 . ?
C53 C52 H52 120.6 . ?
C51 C53 C52 120.8(5) 3_766 ?
C51 C53 H53 119.6 3_766 ?
C52 C53 H53 119.6 . ?

loop_
_geom_bond_atom_site_label_1
_geom_bond_atom_site_label_2
_geom_bond_distance
_geom_bond_site_symmetry_2
_geom_bond_publ_flag
Ru1 C1 1.836(4) . yes
Ru1 C8 2.070(4) . yes
Ru1 Cl1 2.3713(10) . yes
Ru1 Cl2 2.3803(10) . yes
Ru1 P1 2.3961(10) . yes
Cl3 C32 1.748(4) . ?
Cl4 C38 1.736(4) . ?
Cl5 C44 1.745(4) . ?
P1 C35 1.822(3) . ?
P1 C29 1.827(3) . ?
P1 C41 1.835(3) . ?
N1 C8 1.345(4) . ?
N1 C11 1.429(4) . ?
N1 C9 1.465(4) . ?
N2 C8 1.347(4) . ?
N2 C20 1.439(4) . ?
N2 C10 1.478(4) . ?
C1 C2 1.426(5) . ?
C1 H1 0.9500 . ?
C2 C7 1.387(5) . ?
C2 C3 1.413(5) . ?
C3 C4 1.386(6) . ?
C3 H3 0.9500 . ?
C4 C5 1.412(6) . ?
C4 H4 0.9500 . ?
C5 C6 1.389(6) . ?
C5 H5 0.9500 . ?
C6 C7 1.412(6) . ?
C6 H6 0.9500 . ?
C7 H7 0.9500 . ?
C9 C10 1.523(5) . ?
C9 H9A 0.9900 . ?
C9 H9B 0.9900 . ?
C10 H10A 0.9900 . ?
C10 H10B 0.9900 . ?
C11 C12 1.393(5) . ?
C11 C16 1.399(5) . ?
C12 C13 1.390(5) . ?
C12 C17 1.500(5) . ?
C13 C14 1.392(5) . ?
C13 H13 0.9500 . ?
C14 C15 1.373(5) . ?
C14 C18 1.505(5) . ?
C15 C16 1.397(5) . ?
C15 H15 0.9500 . ?
C16 C19 1.508(5) . ?
C17 H17A 0.9800 . ?
C17 H17B 0.9800 . ?
C17 H17C 0.9800 . ?
C18 H18A 0.9800 . ?
C18 H18B 0.9800 . ?
C18 H18C 0.9800 . ?
C19 H19A 0.9800 . ?
C19 H19B 0.9800 . ?
C19 H19C 0.9800 . ?
C20 C21 1.389(5) . ?
C20 C25 1.399(5) . ?
C21 C22 1.386(5) . ?
C21 C26 1.503(5) . ?
C22 C23 1.383(5) . ?
C22 H22 0.9500 . ?
C23 C24 1.392(5) . ?
C23 C27 1.498(5) . ?
C24 C25 1.392(5) . ?
C24 H24 0.9500 . ?
C25 C28 1.498(5) . ?
C26 H26A 0.9800 . ?
C26 H26B 0.9800 . ?
C26 H26C 0.9800 . ?
C27 H27A 0.9800 . ?
C27 H27B 0.9800 . ?
C27 H27C 0.9800 . ?
C28 H28A 0.9800 . ?
C28 H28B 0.9800 . ?
C28 H28C 0.9800 . ?
C29 C34 1.385(4) . ?
C29 C30 1.390(4) . ?
C30 C31 1.384(5) . ?
C30 H30 0.9500 . ?
C31 C32 1.365(5) . ?
C31 H31 0.9500 . ?
C32 C33 1.373(5) . ?
C33 C34 1.377(5) . ?
C33 H33 0.9500 . ?
C34 H34 0.9500 . ?
C35 C36 1.388(4) . ?
C35 C40 1.394(5) . ?
C36 C37 1.377(5) . ?
C36 H36 0.9500 . ?
C37 C38 1.377(5) . ?
C37 H37 0.9500 . ?
C38 C39 1.376(5) . ?
C39 C40 1.381(5) . ?
C39 H39 0.9500 . ?
C40 H40 0.9500 . ?
C41 C42 1.382(4) . ?
C41 C46 1.392(4) . ?
C42 C43 1.381(5) . ?
C42 H42 0.9500 . ?
C43 C44 1.373(5) . ?
C43 H43 0.9500 . ?
C44 C45 1.372(5) . ?
C45 C46 1.385(5) . ?
C45 H45 0.9500 . ?
C46 H46 0.9500 . ?
C51 C53 1.358(7) 3_766 ?
C51 C52 1.373(7) . ?
C51 H51 0.9500 . ?
C52 C53 1.435(7) . ?
C52 H52 0.9500 . ?
C53 C51 1.358(7) 3_766 ?
C53 H53 0.9500 . ?
